data_2227855
loop_
_publ_author_name
'Choi, Hong Dae'
'Seo, Pil Ja'
'Son, Byeng Wha'
'Lee, Uk'

_publ_section_title
;
 3-[(4-Fluorophenyl)sulfonyl]-5-iodo-2-methyl-1-benzofuran
;
_journal_coeditor_code NK2056
_journal_issue 9
_journal_name_full 'Acta Crystallographica Section E'
_journal_page_first o2424
_journal_paper_doi 10.1107/S1600536810034069
_journal_volume 66
_journal_year 2010
_chemical_formula_iupac 'C15 H10 F I O3 S'
_chemical_formula_moiety 'C15 H10 F I O3 S'
_chemical_formula_sum 'C15 H10 F I O3 S'
_chemical_formula_weight 416.19
_chemical_name_systematic
;
3-[(4-Fluorophenyl)sulfonyl]-5-iodo-2-methyl-1-benzofuran
;
_space_group_IT_number 2
_symmetry_cell_setting triclinic
_symmetry_space_group_name_Hall '-P 1'
_symmetry_space_group_name_H-M 'P -1'
_atom_sites_solution_hydrogens difmap
_atom_sites_solution_primary direct
_atom_sites_solution_secondary difmap
_cell_angle_alpha 69.6870(10)
_cell_angle_beta 77.639(2)
_cell_angle_gamma 67.410(2)
_cell_formula_units_Z 2
_cell_length_a 7.5324(3)
_cell_length_b 9.4289(3)
_cell_length_c 11.6460(4)
_cell_measurement_reflns_used 9807
_cell_measurement_temperature 179(2)
_cell_measurement_theta_max 27.51
_cell_measurement_theta_min 2.45
_cell_volume 713.05(5)
_computing_cell_refinement '<i>SAINT</i> (Bruker, 2009)'
_computing_data_collection '<i>APEX2</i> (Bruker, 2009)'
_computing_data_reduction '<i>SAINT</i> (Bruker, 2009)'
_computing_molecular_graphics '<i>ORTEP-3</i> (Farrugia, 1997) and <i>DIAMOND</i> (Brandenburg, 1998)'
_computing_publication_material '<i>SHELXL97</i> (Sheldrick, 2008)'
_computing_structure_refinement '<i>SHELXL97</i> (Sheldrick, 2008)'
_computing_structure_solution '<i>SHELXS97</i> (Sheldrick, 2008)'
_diffrn_ambient_temperature 179(2)
_diffrn_detector_area_resol_mean 10.0
_diffrn_measured_fraction_theta_full 0.997
_diffrn_measured_fraction_theta_max 0.997
_diffrn_measurement_device_type 'Bruker SMART APEXII CCD'
_diffrn_measurement_method '\f and \w scans'
_diffrn_radiation_monochromator 'graphite multilayer'
_diffrn_radiation_source 'rotating anode'
_diffrn_radiation_type MoK\a
_diffrn_radiation_wavelength 0.71073
_diffrn_reflns_av_R_equivalents 0.0324
_diffrn_reflns_av_sigmaI/netI 0.0270
_diffrn_reflns_limit_h_max 9
_diffrn_reflns_limit_h_min -9
_diffrn_reflns_limit_k_max 12
_diffrn_reflns_limit_k_min -12
_diffrn_reflns_limit_l_max 14
_diffrn_reflns_limit_l_min -15
_diffrn_reflns_number 12406
_diffrn_reflns_theta_full 27.54
_diffrn_reflns_theta_max 27.54
_diffrn_reflns_theta_min 1.87
_diffrn_standards_number 0
_exptl_absorpt_coefficient_mu 2.409
_exptl_absorpt_correction_T_max 0.7154
_exptl_absorpt_correction_T_min 0.5155
_exptl_absorpt_correction_type multi-scan
_exptl_absorpt_process_details '(SADABS; Bruker, 2009)'
_exptl_crystal_colour colourless
_exptl_crystal_density_diffrn 1.938
_exptl_crystal_density_method 'not measured'
_exptl_crystal_description block
_exptl_crystal_F_000 404
_exptl_crystal_size_max 0.32
_exptl_crystal_size_mid 0.31
_exptl_crystal_size_min 0.15
_refine_diff_density_max 0.461
_refine_diff_density_min -0.742
_refine_ls_extinction_method none
_refine_ls_goodness_of_fit_ref 1.124
_refine_ls_hydrogen_treatment constr
_refine_ls_matrix_type full
_refine_ls_number_parameters 192
_refine_ls_number_reflns 3286
_refine_ls_number_restraints 0
_refine_ls_restrained_S_all 1.124
_refine_ls_R_factor_all 0.0272
_refine_ls_R_factor_gt 0.0257
_refine_ls_shift/su_max 0.001
_refine_ls_shift/su_mean 0.000
_refine_ls_structure_factor_coef Fsqd
_refine_ls_weighting_details 'calc w=1/[\s^2^(Fo^2^)+(0.0304P)^2^+0.3949P] where P=(Fo^2^+2Fc^2^)/3'
_refine_ls_weighting_scheme calc
_refine_ls_wR_factor_gt 0.0657
_refine_ls_wR_factor_ref 0.0665
_reflns_number_gt 3117
_reflns_number_total 3286
_reflns_threshold_expression I>2\s(I)
_cod_data_source_file nk2056.cif
_cod_data_source_block I
_cod_original_cell_volume 713.06(4)
_cod_original_sg_symbol_H-M 'P -1 '
_cod_database_code 2227855
_cod_database_fobs_code 2227855

loop_
_symmetry_equiv_pos_as_xyz
'x, y, z'
'-x, -y, -z'

loop_
_atom_site_type_symbol
_atom_site_label
_atom_site_fract_x
_atom_site_fract_y
_atom_site_fract_z
_atom_site_U_iso_or_equiv
_atom_site_adp_type
_atom_site_calc_flag
_atom_site_refinement_flags
_atom_site_occupancy
_atom_site_disorder_assembly
_atom_site_disorder_group
I I 0.74536(3) 0.07895(2) 0.834688(14) 0.03858(8) Uani d . 1 . .
S S 0.46135(8) 0.39074(6) 0.29783(5) 0.02623(12) Uani d . 1 . .
F F 1.0151(3) 0.7277(2) 0.0740(2) 0.0570(5) Uani d . 1 . .
O O1 0.7819(2) -0.06398(19) 0.35078(15) 0.0287(3) Uani d . 1 . .
O O2 0.3608(3) 0.4405(2) 0.40446(17) 0.0371(4) Uani d . 1 . .
O O3 0.3545(3) 0.4119(2) 0.20121(16) 0.0342(4) Uani d . 1 . .
C C1 0.6012(3) 0.1889(3) 0.3496(2) 0.0253(4) Uani d . 1 . .
C C2 0.6714(3) 0.1055(2) 0.4696(2) 0.0229(4) Uani d . 1 . .
C C3 0.6569(3) 0.1441(3) 0.5777(2) 0.0259(5) Uani d . 1 . .
H H3 0.5818 0.2481 0.5853 0.031 Uiso calc R 1 . .
C C4 0.7570(3) 0.0235(3) 0.6732(2) 0.0261(5) Uani d . 1 . .
C C5 0.8659(3) -0.1312(3) 0.6658(2) 0.0292(5) Uani d . 1 . .
H H5 0.9309 -0.2100 0.7342 0.035 Uiso calc R 1 . .
C C6 0.8799(3) -0.1707(3) 0.5599(2) 0.0281(5) Uani d . 1 . .
H H6 0.9530 -0.2755 0.5532 0.034 Uiso calc R 1 . .
C C7 0.7821(3) -0.0502(3) 0.4643(2) 0.0243(4) Uani d . 1 . .
C C8 0.6729(3) 0.0833(3) 0.2820(2) 0.0273(5) Uani d . 1 . .
C C9 0.6640(4) 0.0959(3) 0.1531(2) 0.0368(6) Uani d . 1 . .
H H9A 0.6471 -0.0008 0.1502 0.055 Uiso calc R 1 . .
H H9B 0.7842 0.1063 0.1045 0.055 Uiso calc R 1 . .
H H9C 0.5547 0.1906 0.1192 0.055 Uiso calc R 1 . .
C C10 0.6315(3) 0.4907(2) 0.2315(2) 0.0253(4) Uani d . 1 . .
C C11 0.7203(4) 0.5247(3) 0.3064(2) 0.0323(5) Uani d . 1 . .
H H11 0.6913 0.4938 0.3931 0.039 Uiso calc R 1 . .
C C12 0.8523(4) 0.6048(3) 0.2529(3) 0.0398(6) Uani d . 1 . .
H H12 0.9165 0.6284 0.3022 0.048 Uiso calc R 1 . .
C C13 0.8877(4) 0.6489(3) 0.1269(3) 0.0376(6) Uani d . 1 . .
C C14 0.7985(4) 0.6179(3) 0.0512(3) 0.0357(6) Uani d . 1 . .
H H14 0.8248 0.6520 -0.0356 0.043 Uiso calc R 1 . .
C C15 0.6704(4) 0.5361(3) 0.1045(2) 0.0288(5) Uani d . 1 . .
H H15 0.6089 0.5110 0.0547 0.035 Uiso calc R 1 . .

loop_
_atom_site_aniso_label
_atom_site_aniso_U_11
_atom_site_aniso_U_22
_atom_site_aniso_U_33
_atom_site_aniso_U_12
_atom_site_aniso_U_13
_atom_site_aniso_U_23
I 0.04426(12) 0.04278(11) 0.02458(10) -0.00531(8) -0.00975(7) -0.01169(7)
S 0.0244(3) 0.0270(2) 0.0210(3) -0.0027(2) -0.0043(2) -0.0050(2)
F 0.0535(11) 0.0454(9) 0.0756(14) -0.0303(8) -0.0174(10) 0.0000(9)
O1 0.0308(9) 0.0273(7) 0.0271(8) -0.0070(7) -0.0022(7) -0.0106(6)
O2 0.0353(10) 0.0354(9) 0.0273(9) 0.0005(7) 0.0014(8) -0.0097(7)
O3 0.0306(9) 0.0384(9) 0.0295(9) -0.0098(7) -0.0113(7) -0.0022(7)
C1 0.0234(11) 0.0277(10) 0.0209(10) -0.0061(8) -0.0016(9) -0.0057(8)
C2 0.0193(10) 0.0251(9) 0.0202(10) -0.0054(8) -0.0003(8) -0.0051(8)
C3 0.0241(11) 0.0268(10) 0.0222(11) -0.0043(8) -0.0002(9) -0.0075(8)
C4 0.0241(11) 0.0313(10) 0.0212(10) -0.0091(9) -0.0003(9) -0.0069(8)
C5 0.0260(12) 0.0283(10) 0.0260(11) -0.0062(9) -0.0053(9) -0.0011(9)
C6 0.0257(11) 0.0231(9) 0.0313(12) -0.0057(8) -0.0014(9) -0.0065(9)
C7 0.0231(11) 0.0270(10) 0.0225(10) -0.0091(8) 0.0020(9) -0.0085(8)
C8 0.0258(11) 0.0298(10) 0.0248(11) -0.0083(9) -0.0026(9) -0.0074(9)
C9 0.0393(14) 0.0442(13) 0.0278(13) -0.0091(11) -0.0035(11) -0.0174(11)
C10 0.0252(11) 0.0212(9) 0.0269(11) -0.0014(8) -0.0070(9) -0.0086(8)
C11 0.0374(13) 0.0260(10) 0.0301(12) 0.0005(9) -0.0125(10) -0.0115(9)
C12 0.0428(15) 0.0287(11) 0.0528(17) -0.0065(11) -0.0202(13) -0.0147(11)
C13 0.0367(14) 0.0226(10) 0.0504(16) -0.0089(10) -0.0097(12) -0.0049(10)
C14 0.0371(14) 0.0310(11) 0.0327(13) -0.0091(10) -0.0047(11) -0.0038(10)
C15 0.0317(12) 0.0290(10) 0.0253(11) -0.0085(9) -0.0064(9) -0.0072(9)

loop_
_atom_type_symbol
_atom_type_description
_atom_type_scat_dispersion_real
_atom_type_scat_dispersion_imag
_atom_type_scat_source
C C 0.0033 0.0016 'International Tables Vol C Tables 4.2.6.8 and 6.1.1.4'
H H 0.0000 0.0000 'International Tables Vol C Tables 4.2.6.8 and 6.1.1.4'
O O 0.0106 0.0060 'International Tables Vol C Tables 4.2.6.8 and 6.1.1.4'
F F 0.0171 0.0103 'International Tables Vol C Tables 4.2.6.8 and 6.1.1.4'
S S 0.1246 0.1234 'International Tables Vol C Tables 4.2.6.8 and 6.1.1.4'
I I -0.4742 1.8119 'International Tables Vol C Tables 4.2.6.8 and 6.1.1.4'

loop_
_geom_angle_atom_site_label_1
_geom_angle_atom_site_label_2
_geom_angle_atom_site_label_3
_geom_angle_site_symmetry_1
_geom_angle_site_symmetry_3
_geom_angle
_geom_angle_publ_flag
O3 S O2 . . 119.80(12) ?
O3 S C1 . . 108.88(11) ?
O2 S C1 . . 107.18(11) ?
O3 S C10 . . 107.53(11) ?
O2 S C10 . . 108.01(12) ?
C1 S C10 . . 104.41(11) ?
C8 O1 C7 . . 107.05(17) ?
C8 C1 C2 . . 107.58(19) ?
C8 C1 S . . 126.09(18) ?
C2 C1 S . . 126.25(18) ?
C7 C2 C3 . . 119.0(2) ?
C7 C2 C1 . . 104.5(2) ?
C3 C2 C1 . . 136.5(2) ?
C4 C3 C2 . . 116.9(2) ?
C4 C3 H3 . . 121.5 ?
C2 C3 H3 . . 121.5 ?
C3 C4 C5 . . 123.0(2) ?
C3 C4 I . . 118.01(17) ?
C5 C4 I . . 119.02(17) ?
C6 C5 C4 . . 120.5(2) ?
C6 C5 H5 . . 119.8 ?
C4 C5 H5 . . 119.8 ?
C5 C6 C7 . . 116.6(2) ?
C5 C6 H6 . . 121.7 ?
C7 C6 H6 . . 121.7 ?
O1 C7 C6 . . 125.5(2) ?
O1 C7 C2 . . 110.46(19) ?
C6 C7 C2 . . 124.1(2) ?
C1 C8 O1 . . 110.4(2) ?
C1 C8 C9 . . 134.2(2) ?
O1 C8 C9 . . 115.4(2) ?
C8 C9 H9A . . 109.5 ?
C8 C9 H9B . . 109.5 ?
H9A C9 H9B . . 109.5 ?
C8 C9 H9C . . 109.5 ?
H9A C9 H9C . . 109.5 ?
H9B C9 H9C . . 109.5 ?
C11 C10 C15 . . 121.4(2) ?
C11 C10 S . . 119.71(19) ?
C15 C10 S . . 118.90(19) ?
C10 C11 C12 . . 119.1(2) ?
C10 C11 H11 . . 120.4 ?
C12 C11 H11 . . 120.4 ?
C13 C12 C11 . . 118.3(3) ?
C13 C12 H12 . . 120.8 ?
C11 C12 H12 . . 120.8 ?
F C13 C12 . . 118.8(3) ?
F C13 C14 . . 118.0(3) ?
C12 C13 C14 . . 123.2(3) ?
C15 C14 C13 . . 118.3(2) ?
C15 C14 H14 . . 120.8 ?
C13 C14 H14 . . 120.8 ?
C14 C15 C10 . . 119.6(2) ?
C14 C15 H15 . . 120.2 ?
C10 C15 H15 . . 120.2 ?

loop_
_geom_bond_atom_site_label_1
_geom_bond_atom_site_label_2
_geom_bond_site_symmetry_2
_geom_bond_distance
_geom_bond_publ_flag
I C4 . 2.096(2) ?
S O3 . 1.4362(19) ?
S O2 . 1.4369(18) ?
S C1 . 1.741(2) ?
S C10 . 1.768(2) ?
F C13 . 1.352(3) ?
O1 C8 . 1.370(3) ?
O1 C7 . 1.373(3) ?
C1 C8 . 1.361(3) ?
C1 C2 . 1.444(3) ?
C2 C7 . 1.398(3) ?
C2 C3 . 1.399(3) ?
C3 C4 . 1.386(3) ?
C3 H3 . 0.9500 ?
C4 C5 . 1.396(3) ?
C5 C6 . 1.379(4) ?
C5 H5 . 0.9500 ?
C6 C7 . 1.380(3) ?
C6 H6 . 0.9500 ?
C8 C9 . 1.478(3) ?
C9 H9A . 0.9800 ?
C9 H9B . 0.9800 ?
C9 H9C . 0.9800 ?
C10 C11 . 1.385(3) ?
C10 C15 . 1.388(3) ?
C11 C12 . 1.390(4) ?
C11 H11 . 0.9500 ?
C12 C13 . 1.375(4) ?
C12 H12 . 0.9500 ?
C13 C14 . 1.378(4) ?
C14 C15 . 1.376(4) ?
C14 H14 . 0.9500 ?
C15 H15 . 0.9500 ?

loop_
_geom_hbond_atom_site_label_D
_geom_hbond_atom_site_label_H
_geom_hbond_atom_site_label_A
_geom_hbond_site_symmetry_A
_geom_hbond_distance_DH
_geom_hbond_distance_HA
_geom_hbond_distance_DA
_geom_hbond_angle_DHA
C11 H11 O2 2_666 0.95 2.56 3.399(3) 148.1

loop_
_geom_torsion_atom_site_label_1
_geom_torsion_atom_site_label_2
_geom_torsion_atom_site_label_3
_geom_torsion_atom_site_label_4
_geom_torsion_site_symmetry_1
_geom_torsion_site_symmetry_2
_geom_torsion_site_symmetry_3
_geom_torsion_site_symmetry_4
_geom_torsion
_geom_torsion_publ_flag
O3 S C1 C8 . . . . 28.4(2) ?
O2 S C1 C8 . . . . 159.4(2) ?
C10 S C1 C8 . . . . -86.2(2) ?
O3 S C1 C2 . . . . -155.4(2) ?
O2 S C1 C2 . . . . -24.4(2) ?
C10 S C1 C2 . . . . 90.0(2) ?
C8 C1 C2 C7 . . . . -0.7(3) ?
S C1 C2 C7 . . . . -177.47(17) ?
C8 C1 C2 C3 . . . . 177.9(3) ?
S C1 C2 C3 . . . . 1.1(4) ?
C7 C2 C3 C4 . . . . 0.8(3) ?
C1 C2 C3 C4 . . . . -177.6(3) ?
C2 C3 C4 C5 . . . . -1.1(4) ?
C2 C3 C4 I . . . . 178.21(16) ?
C3 C4 C5 C6 . . . . 0.6(4) ?
I C4 C5 C6 . . . . -178.65(18) ?
C4 C5 C6 C7 . . . . 0.2(3) ?
C8 O1 C7 C6 . . . . -178.1(2) ?
C8 O1 C7 C2 . . . . 0.7(2) ?
C5 C6 C7 O1 . . . . 178.2(2) ?
C5 C6 C7 C2 . . . . -0.5(4) ?
C3 C2 C7 O1 . . . . -178.9(2) ?
C1 C2 C7 O1 . . . . 0.0(2) ?
C3 C2 C7 C6 . . . . 0.0(3) ?
C1 C2 C7 C6 . . . . 178.9(2) ?
C2 C1 C8 O1 . . . . 1.2(3) ?
S C1 C8 O1 . . . . 177.96(17) ?
C2 C1 C8 C9 . . . . -176.1(3) ?
S C1 C8 C9 . . . . 0.7(4) ?
C7 O1 C8 C1 . . . . -1.2(3) ?
C7 O1 C8 C9 . . . . 176.7(2) ?
O3 S C10 C11 . . . . 163.83(18) ?
O2 S C10 C11 . . . . 33.2(2) ?
C1 S C10 C11 . . . . -80.6(2) ?
O3 S C10 C15 . . . . -14.9(2) ?
O2 S C10 C15 . . . . -145.54(18) ?
C1 S C10 C15 . . . . 100.62(19) ?
C15 C10 C11 C12 . . . . -0.6(3) ?
S C10 C11 C12 . . . . -179.36(18) ?
C10 C11 C12 C13 . . . . 0.8(3) ?
C11 C12 C13 F . . . . 179.6(2) ?
C11 C12 C13 C14 . . . . 0.1(4) ?
F C13 C14 C15 . . . . 179.3(2) ?
C12 C13 C14 C15 . . . . -1.2(4) ?
C13 C14 C15 C10 . . . . 1.4(4) ?
C11 C10 C15 C14 . . . . -0.5(3) ?
S C10 C15 C14 . . . . 178.25(18) ?

loop_
_cod_related_entry_id
_cod_related_entry_database
_cod_related_entry_code
1 ChemSpider 24745872
